data_7211815
loop_
_publ_author_name
'Qiu, Yongcai'
'Liu, Zhihui'
'Mou, Jixia'
'Deng, Hong'
'Zeller, Matthias'

_publ_section_title
;
 Rationally designed and controlled syntheses of different series of
 4d--4f heterometallic coordination frameworks based on lanthanide
 carboxylate and Ag(IN)2 substructures
;
_journal_issue 1
_journal_name_full CrystEngComm
_journal_page_first 277
_journal_paper_doi 10.1039/b915025k
_journal_volume 12
_journal_year 2010
_chemical_absolute_configuration rm
_chemical_formula_moiety 'C39 H36 Ag3 Eu2 N6 O19, 2(Cl O4), 4(H2 O)'
_chemical_formula_sum 'C39 H44 Ag3 Cl2 Eu2 N6 O31'
_chemical_formula_weight 1791.23
_chemical_name_systematic
;
?
;
_space_group_IT_number 1
_symmetry_cell_setting triclinic
_symmetry_space_group_name_Hall 'P 1'
_symmetry_space_group_name_H-M 'P 1'
_atom_sites_solution_hydrogens geom
_atom_sites_solution_primary direct
_atom_sites_solution_secondary difmap
_audit_creation_method SHELXL-97
_cell_angle_alpha 82.343(1)
_cell_angle_beta 78.997(1)
_cell_angle_gamma 71.053(1)
_cell_formula_units_Z 1
_cell_length_a 8.0578(2)
_cell_length_b 10.6254(2)
_cell_length_c 17.1987(3)
_cell_measurement_reflns_used 12120
_cell_measurement_temperature 296(2)
_cell_measurement_theta_max 28.00
_cell_measurement_theta_min 1.36
_cell_volume 1363.09(5)
_computing_cell_refinement 'Apex2 v2.1-4'
_computing_data_collection 'Apex2 v2.1-4 (Bruker, 2007)'
_computing_data_reduction 'Apex2 v2.1-4'
_computing_molecular_graphics 'SHELXTL 6.14'
_computing_publication_material 'SHELXTL 6.14'
_computing_structure_refinement 'SHELXTL 6.14'
_computing_structure_solution 'SHELXTL 6.14 (Bruker, 2000-2003)'
_diffrn_ambient_temperature 296(2)
_diffrn_measured_fraction_theta_full 0.984
_diffrn_measured_fraction_theta_max 0.984
_diffrn_measurement_device_type 'Bruker AXS SMART APEX CCD diffractometer'
_diffrn_measurement_method '\w scans'
_diffrn_radiation_monochromator graphite
_diffrn_radiation_source 'fine-focus sealed tube'
_diffrn_radiation_type MoK\a
_diffrn_radiation_wavelength 0.71073
_diffrn_reflns_av_R_equivalents 0.0264
_diffrn_reflns_av_sigmaI/netI 0.0449
_diffrn_reflns_limit_h_max 10
_diffrn_reflns_limit_h_min -10
_diffrn_reflns_limit_k_max 14
_diffrn_reflns_limit_k_min -14
_diffrn_reflns_limit_l_max 22
_diffrn_reflns_limit_l_min -22
_diffrn_reflns_number 22332
_diffrn_reflns_theta_full 28.08
_diffrn_reflns_theta_max 28.08
_diffrn_reflns_theta_min 2.03
_diffrn_standards_number 0
_exptl_absorpt_coefficient_mu 3.524
_exptl_absorpt_correction_T_max 0.5335
_exptl_absorpt_correction_T_min 0.4110
_exptl_absorpt_correction_type multi-scan
_exptl_absorpt_process_details 'Apex2 v2.1-4 (Bruker, 2007)'
_exptl_crystal_colour colorless
_exptl_crystal_density_diffrn 2.182
_exptl_crystal_density_method 'not measured'
_exptl_crystal_description plate
_exptl_crystal_F_000 869
_exptl_crystal_size_max 0.26
_exptl_crystal_size_mid 0.23
_exptl_crystal_size_min 0.18
_refine_diff_density_max 0.893
_refine_diff_density_min -0.547
_refine_diff_density_rms 0.081
_refine_ls_abs_structure_details 'Flack H D (1983), Acta Cryst. A39, 876-881'
_refine_ls_abs_structure_Flack 0.035(6)
_refine_ls_extinction_method none
_refine_ls_goodness_of_fit_ref 0.977
_refine_ls_hydrogen_treatment constr
_refine_ls_matrix_type full
_refine_ls_number_parameters 786
_refine_ls_number_reflns 11794
_refine_ls_number_restraints 201
_refine_ls_restrained_S_all 0.976
_refine_ls_R_factor_all 0.0300
_refine_ls_R_factor_gt 0.0259
_refine_ls_shift/su_max 0.002
_refine_ls_shift/su_mean 0.000
_refine_ls_structure_factor_coef Fsqd
_refine_ls_weighting_details 'calc w=1/[\s^2^(Fo^2^)+(0.0152P)^2^] where P=(Fo^2^+2Fc^2^)/3'
_refine_ls_weighting_scheme calc
_refine_ls_wR_factor_gt 0.0510
_refine_ls_wR_factor_ref 0.0527
_reflns_number_gt 10763
_reflns_number_total 11794
_reflns_threshold_expression >2sigma(I)
_cod_data_source_file b915025k.txt
_cod_data_source_block 8
_cod_original_sg_symbol_H-M P1
_cod_database_code 7211815

loop_
_symmetry_equiv_pos_as_xyz
'x, y, z'

loop_
_atom_site_label
_atom_site_type_symbol
_atom_site_fract_x
_atom_site_fract_y
_atom_site_fract_z
_atom_site_U_iso_or_equiv
_atom_site_adp_type
_atom_site_occupancy
_atom_site_symmetry_multiplicity
_atom_site_calc_flag
_atom_site_refinement_flags
_atom_site_disorder_group
Ag2 Ag 0.32581(7) 0.66006(5) -0.03712(2) 0.06810(15) Uani 1 1 d . .
Ag3 Ag 0.70151(7) 0.36828(5) 0.02163(2) 0.06507(14) Uani 1 1 d . .
C1 C -0.0706(5) 0.8464(4) 0.5444(2) 0.0308(8) Uani 1 1 d . .
C2 C 0.0406(5) 0.7033(4) 0.5576(2) 0.0327(9) Uani 1 1 d . .
H2 H 0.0009 0.6466 0.5295 0.039 Uiso 1 1 calc R .
C3 C 0.0198(8) 0.6599(7) 0.6458(3) 0.0640(17) Uani 1 1 d . .
H3A H 0.0550 0.5642 0.6530 0.096 Uiso 1 1 calc R .
H3B H -0.1021 0.6958 0.6695 0.096 Uiso 1 1 calc R .
H3C H 0.0934 0.6922 0.6708 0.096 Uiso 1 1 calc R .
C4 C -0.6570(6) 0.9913(5) 0.6319(2) 0.0268(10) Uani 1 1 d . .
C5A C 0.2811(6) 0.9914(5) -0.2784(2) 0.0269(10) Uani 0.594(2) 1 d PGU 1
C6A C 0.3175(8) 1.0791(5) -0.2359(3) 0.0314(13) Uani 0.594(2) 1 d PGU 1
H6A H 0.3847 1.1334 -0.2614 0.038 Uiso 0.594(2) 1 calc PR 1
C7A C 0.2533(9) 1.0857(6) -0.1550(3) 0.0435(16) Uani 0.594(2) 1 d PGU 1
H7A H 0.2776 1.1444 -0.1266 0.052 Uiso 0.594(2) 1 calc PR 1
N1A N 0.1528(8) 1.0045(6) -0.1168(2) 0.0452(15) Uani 0.594(2) 1 d PGDU 1
C8A C 0.1164(7) 0.9168(6) -0.1594(3) 0.0301(14) Uani 0.594(2) 1 d PGU 1
H8A H 0.0491 0.8625 -0.1338 0.036 Uiso 0.594(2) 1 calc PR 1
C9A C 0.1806(7) 0.9102(5) -0.2402(3) 0.0279(12) Uani 0.594(2) 1 d PGU 1
H9A H 0.1562 0.8515 -0.2686 0.034 Uiso 0.594(2) 1 calc PR 1
Ag1A Ag 0.01017(15) 1.03284(14) 0.00227(5) 0.0673(3) Uani 0.594(2) 1 d PDU 1
C11A C -0.2773(7) 1.0253(6) 0.2814(2) 0.0256(9) Uani 0.594(2) 1 d PGU 1
C12A C -0.1627(9) 1.1013(6) 0.2558(3) 0.0313(12) Uani 0.594(2) 1 d PGU 1
H12A H -0.1340 1.1451 0.2922 0.038 Uiso 0.594(2) 1 calc PR 1
C13A C -0.0912(9) 1.1119(7) 0.1759(3) 0.0396(16) Uani 0.594(2) 1 d PGU 1
H13A H -0.0146 1.1628 0.1588 0.048 Uiso 0.594(2) 1 calc PR 1
N2A N -0.1342(8) 1.0464(6) 0.1215(2) 0.0339(16) Uani 0.594(2) 1 d PGDU 1
C14A C -0.2488(8) 0.9704(5) 0.1471(3) 0.0303(14) Uani 0.594(2) 1 d PGU 1
H14A H -0.2775 0.9266 0.1107 0.036 Uiso 0.594(2) 1 calc PR 1
C15A C -0.3203(8) 0.9599(6) 0.2270(3) 0.0275(12) Uani 0.594(2) 1 d PGU 1
H15A H -0.3969 0.9090 0.2441 0.033 Uiso 0.594(2) 1 calc PR 1
C10 C -0.3379(6) 1.0151(5) 0.3700(3) 0.0254(10) Uani 1 1 d U .
C5B C 0.2748(11) 0.9861(9) -0.2810(4) 0.0269(10) Uani 0.406(2) 1 d PG 2
C6B C 0.3397(12) 1.0386(9) -0.2277(5) 0.0314(13) Uani 0.406(2) 1 d PG 2
H6B H 0.4292 1.0777 -0.2459 0.038 Uiso 0.406(2) 1 calc PR 2
C7B C 0.2709(13) 1.0326(10) -0.1473(4) 0.0435(16) Uani 0.406(2) 1 d PG 2
H7B H 0.3143 1.0677 -0.1117 0.052 Uiso 0.406(2) 1 calc PR 2
N1B N 0.1371(12) 0.9741(10) -0.1201(4) 0.0452(15) Uani 0.406(2) 1 d PGD 2
C8B C 0.0722(11) 0.9215(10) -0.1734(5) 0.0301(14) Uani 0.406(2) 1 d PG 2
H8B H -0.0173 0.8824 -0.1552 0.036 Uiso 0.406(2) 1 calc PR 2
C9B C 0.1411(11) 0.9275(9) -0.2538(4) 0.0279(12) Uani 0.406(2) 1 d PG 2
H9B H 0.0976 0.8924 -0.2894 0.034 Uiso 0.406(2) 1 calc PR 2
Ag1B Ag -0.0107(3) 0.9823(2) -0.00182(9) 0.0673(3) Uani 0.406(2) 1 d PD 2
C11B C -0.2655(13) 1.0195(9) 0.2812(3) 0.0256(9) Uani 0.406(2) 1 d PG 2
C12B C -0.1714(16) 1.1034(10) 0.2403(5) 0.0313(12) Uani 0.406(2) 1 d PG 2
H12B H -0.1465 1.1636 0.2674 0.038 Uiso 0.406(2) 1 calc PR 2
C13B C -0.1144(16) 1.0973(11) 0.1590(5) 0.0396(16) Uani 0.406(2) 1 d PG 2
H13B H -0.0514 1.1534 0.1316 0.048 Uiso 0.406(2) 1 calc PR 2
N2B N -0.1515(14) 1.0072(10) 0.1185(4) 0.0339(16) Uani 0.406(2) 1 d PGD 2
C14B C -0.2456(15) 0.9233(9) 0.1593(4) 0.0303(14) Uani 0.406(2) 1 d PG 2
H14B H -0.2705 0.8631 0.1322 0.036 Uiso 0.406(2) 1 calc PR 2
C15B C -0.3026(13) 0.9294(9) 0.2407(4) 0.0275(12) Uani 0.406(2) 1 d PG 2
H15B H -0.3655 0.8733 0.2680 0.033 Uiso 0.406(2) 1 calc PR 2
C16 C 0.1668(7) 0.8578(5) 0.3148(3) 0.0416(13) Uani 1 1 d . .
C17 C 0.1934(7) 0.8185(5) 0.2293(3) 0.0330(12) Uani 1 1 d . .
C18 C 0.2920(7) 0.8756(5) 0.1678(3) 0.0411(13) Uani 1 1 d . .
H18 H 0.3345 0.9432 0.1767 0.049 Uiso 1 1 calc R .
C19 C 0.3253(7) 0.8286(5) 0.0925(3) 0.0431(13) Uani 1 1 d . .
H19 H 0.3930 0.8650 0.0513 0.052 Uiso 1 1 calc R .
C20 C 0.1675(8) 0.6835(6) 0.1357(3) 0.0517(14) Uani 1 1 d . .
H20 H 0.1225 0.6186 0.1247 0.062 Uiso 1 1 calc R .
C21 C 0.1300(7) 0.7218(5) 0.2121(3) 0.0438(13) Uani 1 1 d . .
H21 H 0.0624 0.6825 0.2516 0.053 Uiso 1 1 calc R .
C22 C 0.5609(7) 0.4256(5) -0.3797(3) 0.0371(12) Uani 1 1 d . .
C23 C 0.4903(6) 0.4925(5) -0.3010(3) 0.0331(11) Uani 1 1 d . .
C24 C 0.5484(7) 0.5907(5) -0.2835(3) 0.0418(13) Uani 1 1 d . .
H24 H 0.6224 0.6262 -0.3219 0.050 Uiso 1 1 calc R .
C25 C 0.4985(8) 0.6372(6) -0.2097(3) 0.0534(15) Uani 1 1 d . .
H25 H 0.5437 0.7016 -0.1982 0.064 Uiso 1 1 calc R .
C26 C 0.3247(8) 0.5019(6) -0.1716(3) 0.0537(16) Uani 1 1 d . .
H26 H 0.2437 0.4732 -0.1333 0.064 Uiso 1 1 calc R .
C27 C 0.3726(8) 0.4478(5) -0.2429(3) 0.0482(14) Uani 1 1 d . .
H27 H 0.3274 0.3822 -0.2526 0.058 Uiso 1 1 calc R .
C28 C 0.4548(7) 0.5802(5) 0.3695(3) 0.0320(11) Uani 1 1 d . .
C29 C 0.5263(7) 0.5222(5) 0.2900(3) 0.0325(11) Uani 1 1 d . .
C30 C 0.6381(7) 0.5699(6) 0.2350(3) 0.0444(13) Uani 1 1 d . .
H30 H 0.6805 0.6352 0.2474 0.053 Uiso 1 1 calc R .
C31 C 0.6911(8) 0.5226(6) 0.1599(3) 0.0472(14) Uani 1 1 d . .
H31 H 0.7699 0.5564 0.1231 0.057 Uiso 1 1 calc R .
C32 C 0.5252(8) 0.3805(6) 0.1940(3) 0.0504(14) Uani 1 1 d . .
H32 H 0.4869 0.3136 0.1807 0.060 Uiso 1 1 calc R .
C33 C 0.4682(8) 0.4232(5) 0.2699(3) 0.0460(14) Uani 1 1 d . .
H33 H 0.3927 0.3863 0.3066 0.055 Uiso 1 1 calc R .
C34 C 0.8246(8) 0.1331(6) -0.3164(3) 0.0441(15) Uani 1 1 d . .
C35 C 0.8084(7) 0.1849(6) -0.2371(3) 0.0446(14) Uani 1 1 d . .
C36 C 0.8773(8) 0.2849(6) -0.2288(3) 0.0471(14) Uani 1 1 d . .
H36 H 0.9426 0.3189 -0.2721 0.056 Uiso 1 1 calc R .
C37 C 0.8471(8) 0.3342(6) -0.1540(3) 0.0534(15) Uani 1 1 d . .
H37 H 0.8928 0.4019 -0.1486 0.064 Uiso 1 1 calc R .
C38 C 0.6916(8) 0.1897(6) -0.1002(3) 0.0549(16) Uani 1 1 d . .
H38 H 0.6283 0.1554 -0.0562 0.066 Uiso 1 1 calc R .
C39 C 0.7150(7) 0.1378(6) -0.1710(3) 0.0460(14) Uani 1 1 d . .
H39 H 0.6675 0.0702 -0.1745 0.055 Uiso 1 1 calc R .
Cl1 Cl 0.2265(2) 0.29567(17) 0.04625(10) 0.0639(4) Uani 1 1 d . .
Cl3 Cl 0.7830(2) 0.72121(19) -0.06038(10) 0.0693(5) Uani 1 1 d . .
Eu1 Eu -0.317571(18) 1.120867(14) 0.544037(9) 0.02698(5) Uani 1 1 d . .
Eu2 Eu 0.316297(17) 0.876101(14) 0.457871(9) 0.02516(5) Uani 1 1 d . .
N3 N 0.2644(6) 0.7346(5) 0.0773(2) 0.0486(12) Uani 1 1 d . .
N4 N 0.3879(7) 0.5937(5) -0.1539(3) 0.0508(13) Uani 1 1 d . .
N5 N 0.6325(7) 0.4306(5) 0.1389(2) 0.0473(12) Uani 1 1 d . .
N6 N 0.7549(7) 0.2875(5) -0.0903(3) 0.0515(13) Uani 1 1 d . .
O1 O 0.0020(3) 0.9366(2) 0.51906(14) 0.0294(6) Uani 1 1 d . .
O2 O -0.2349(4) 0.8732(3) 0.5603(2) 0.0375(8) Uani 1 1 d . .
O3 O 0.2247(4) 0.6894(3) 0.52747(19) 0.0351(8) Uani 1 1 d . .
O4 O -0.5798(5) 1.2615(3) 0.4815(2) 0.0444(9) Uani 1 1 d . .
H4A H -0.5662 1.3321 0.4633 0.067 Uiso 1 1 d R .
H4B H -0.6847 1.2820 0.4963 0.067 Uiso 1 1 d R .
O5 O -0.2030(6) 1.2877(4) 0.4673(2) 0.0525(11) Uani 1 1 d . .
H5A H -0.1353 1.3032 0.4301 0.079 Uiso 1 1 d R .
H5B H -0.2394 1.3531 0.4945 0.079 Uiso 1 1 d R .
O6 O 0.1969(5) 1.1165(3) 0.4564(2) 0.0450(9) Uani 1 1 d . .
H6C H 0.0949 1.1621 0.4646 0.068 Uiso 1 1 d R .
H6D H 0.2598 1.1579 0.4614 0.068 Uiso 1 1 d R .
O7 O 0.5893(4) 0.7332(3) 0.5061(2) 0.0365(8) Uani 1 1 d . .
H7C H 0.6345 0.7737 0.5275 0.055 Uiso 1 1 d R .
H7D H 0.6126 0.6610 0.5360 0.055 Uiso 1 1 d R .
O8 O -0.5708(4) 1.0697(3) 0.60325(19) 0.0397(8) Uani 1 1 d . .
O9 O -0.6978(5) 0.9187(4) 0.5930(2) 0.0445(9) Uani 1 1 d . .
O10 O -0.2712(5) 1.0678(4) 0.4104(2) 0.0435(9) Uani 1 1 d . .
O11 O -0.4544(5) 0.9604(3) 0.39421(19) 0.0399(8) Uani 1 1 d . .
O12 O 0.2356(5) 0.9450(4) 0.3257(2) 0.0516(10) Uani 1 1 d . .
O13 O 0.0955(6) 0.7946(4) 0.3678(2) 0.0562(11) Uani 1 1 d . .
O14 O 0.6474(6) 0.4810(4) -0.4331(2) 0.0563(11) Uani 1 1 d . .
O15 O 0.5319(5) 0.3181(3) -0.3818(2) 0.0404(9) Uani 1 1 d . .
O16 O 0.4731(5) 0.6919(3) 0.37524(19) 0.0365(8) Uani 1 1 d . .
O17 O 0.3801(6) 0.5177(4) 0.4229(2) 0.0492(10) Uani 1 1 d . .
O18 O 0.9058(6) 0.1798(4) -0.3761(2) 0.0537(11) Uani 1 1 d . .
O19 O 0.7448(6) 0.0522(4) -0.3195(2) 0.0532(11) Uani 1 1 d . .
O20 O 0.1086(9) 0.3433(7) 0.1148(4) 0.132(3) Uani 1 1 d . .
O21 O 0.3480(11) 0.1747(7) 0.0691(5) 0.169(4) Uani 1 1 d . .
O22 O 0.3278(7) 0.3802(6) 0.0142(3) 0.0938(17) Uani 1 1 d . .
O23 O 0.1323(11) 0.2750(9) -0.0084(4) 0.173(3) Uani 1 1 d . .
O24A O 0.7178(18) 0.6198(12) -0.0239(9) 0.129(5) Uani 0.594(2) 1 d PD 1
O25A O 0.8978(18) 0.6712(17) -0.1295(8) 0.134(6) Uani 0.594(2) 1 d PD 1
O26A O 0.6338(15) 0.8279(10) -0.0874(6) 0.109(3) Uani 0.594(2) 1 d PD 1
O27A O 0.8588(15) 0.7630(11) -0.0114(6) 0.099(3) Uani 0.594(2) 1 d PD 1
O24B O 0.6731(19) 0.6464(18) -0.0335(11) 0.091(6) Uani 0.406(2) 1 d PD 2
O25B O 0.847(2) 0.721(2) -0.1398(8) 0.126(7) Uani 0.406(2) 1 d PD 2
O26B O 0.723(3) 0.8473(14) -0.0360(11) 0.158(9) Uani 0.406(2) 1 d PD 2
O27B O 0.9332(17) 0.659(3) -0.0169(11) 0.201(12) Uani 0.406(2) 1 d PD 2
O28 O 0.0785(7) 0.3720(6) 0.5704(4) 0.131(2) Uani 1 1 d . .
H28A H 0.0424 0.3044 0.5860 0.197 Uiso 1 1 d R .
H28B H -0.0105 0.4377 0.5671 0.197 Uiso 1 1 d R .
O29 O 0.8912(8) 0.6208(7) 0.3816(4) 0.139(2) Uani 1 1 d . .
H29A H 0.9545 0.6708 0.3703 0.209 Uiso 1 1 d R .
H29B H 0.7946 0.6623 0.4063 0.209 Uiso 1 1 d R .
O30 O 0.2588(6) 0.1963(4) 0.2636(3) 0.0972(15) Uani 1 1 d . .
H30A H 0.1491 0.2208 0.2786 0.146 Uiso 1 1 d R .
H30B H 0.2774 0.2061 0.2143 0.146 Uiso 1 1 d R .
O31A O 0.9351(9) 0.3732(7) 0.3279(4) 0.0566(17) Uani 0.594(2) 1 d P 1
H31A H 0.9304 0.4452 0.3404 0.085 Uiso 0.594(2) 1 d PR 1
H31B H 1.0383 0.3270 0.3140 0.085 Uiso 0.594(2) 1 d PR 1
O31B O 1.029(2) 0.3669(16) 0.3637(13) 0.174(10) Uani 0.406(2) 1 d P 2
H31C H 0.9637 0.4193 0.3954 0.261 Uiso 0.406(2) 1 d PR 2
H31D H 0.9727 0.3456 0.3358 0.261 Uiso 0.406(2) 1 d PR 2

loop_
_atom_site_aniso_label
_atom_site_aniso_U_11
_atom_site_aniso_U_22
_atom_site_aniso_U_33
_atom_site_aniso_U_23
_atom_site_aniso_U_13
_atom_site_aniso_U_12
Ag2 0.0946(4) 0.0707(3) 0.03012(19) -0.02594(19) -0.0074(2) -0.0060(3)
Ag3 0.0867(3) 0.0703(3) 0.0334(2) -0.0281(2) -0.0055(2) -0.0105(3)
C1 0.040(2) 0.038(2) 0.0230(18) -0.0083(15) -0.0025(16) -0.0224(17)
C2 0.035(2) 0.031(2) 0.036(2) -0.0032(16) -0.0033(17) -0.0160(16)
C3 0.047(3) 0.079(4) 0.054(3) 0.022(3) 0.004(3) -0.021(3)
C4 0.029(2) 0.033(2) 0.0159(18) -0.0032(17) -0.0037(17) -0.0065(19)
C5A 0.027(2) 0.034(2) 0.0157(17) -0.0034(15) 0.0057(16) -0.0080(17)
C6A 0.036(2) 0.037(3) 0.020(2) -0.007(2) -0.0041(19) -0.010(2)
C7A 0.057(3) 0.046(4) 0.022(2) -0.008(3) 0.000(2) -0.009(3)
N1A 0.049(3) 0.061(3) 0.0184(18) -0.0029(19) 0.0010(17) -0.010(2)
C8A 0.017(3) 0.053(3) 0.019(2) 0.016(2) -0.008(2) -0.013(2)
C9A 0.026(3) 0.034(2) 0.021(2) 0.006(2) -0.008(2) -0.005(2)
Ag1A 0.0557(3) 0.1048(8) 0.01607(16) 0.0008(3) 0.00999(17) -0.0015(4)
C11A 0.023(2) 0.034(2) 0.0175(17) -0.0038(15) -0.0021(15) -0.0060(17)
C12A 0.038(2) 0.037(2) 0.016(2) 0.0053(19) -0.003(2) -0.0101(18)
C13A 0.037(3) 0.057(3) 0.024(3) 0.003(2) -0.006(2) -0.015(2)
N2A 0.035(2) 0.046(3) 0.0171(18) -0.002(2) 0.0038(17) -0.013(2)
C14A 0.040(2) 0.033(4) 0.016(2) -0.001(2) -0.005(2) -0.010(3)
C15A 0.030(2) 0.035(3) 0.014(2) 0.004(2) -0.0031(19) -0.007(2)
C10 0.025(2) 0.024(2) 0.020(2) -0.0032(17) 0.0081(18) -0.0044(18)
C5B 0.027(2) 0.034(2) 0.0157(17) -0.0034(15) 0.0057(16) -0.0080(17)
C6B 0.036(2) 0.037(3) 0.020(2) -0.007(2) -0.0041(19) -0.010(2)
C7B 0.057(3) 0.046(4) 0.022(2) -0.008(3) 0.000(2) -0.009(3)
N1B 0.049(3) 0.061(3) 0.0184(18) -0.0029(19) 0.0010(17) -0.010(2)
C8B 0.017(3) 0.053(3) 0.019(2) 0.016(2) -0.008(2) -0.013(2)
C9B 0.026(3) 0.034(2) 0.021(2) 0.006(2) -0.008(2) -0.005(2)
Ag1B 0.0557(3) 0.1048(8) 0.01607(16) 0.0008(3) 0.00999(17) -0.0015(4)
C11B 0.023(2) 0.034(2) 0.0175(17) -0.0038(15) -0.0021(15) -0.0060(17)
C12B 0.038(2) 0.037(2) 0.016(2) 0.0053(19) -0.003(2) -0.0101(18)
C13B 0.037(3) 0.057(3) 0.024(3) 0.003(2) -0.006(2) -0.015(2)
N2B 0.035(2) 0.046(3) 0.0171(18) -0.002(2) 0.0038(17) -0.013(2)
C14B 0.040(2) 0.033(4) 0.016(2) -0.001(2) -0.005(2) -0.010(3)
C15B 0.030(2) 0.035(3) 0.014(2) 0.004(2) -0.0031(19) -0.007(2)
C16 0.053(3) 0.039(3) 0.031(2) -0.017(2) -0.019(2) 0.001(2)
C17 0.039(3) 0.033(2) 0.024(2) -0.0093(18) -0.0068(19) -0.003(2)
C18 0.054(3) 0.037(3) 0.033(2) -0.009(2) -0.011(2) -0.011(2)
C19 0.043(3) 0.051(3) 0.030(2) -0.008(2) 0.001(2) -0.009(2)
C20 0.075(4) 0.051(3) 0.037(3) -0.018(2) -0.008(3) -0.025(3)
C21 0.053(3) 0.056(3) 0.026(2) -0.011(2) -0.005(2) -0.020(2)
C22 0.053(3) 0.027(2) 0.029(2) -0.0093(19) -0.006(2) -0.007(2)
C23 0.035(2) 0.032(2) 0.028(2) -0.0075(18) -0.0031(18) -0.0025(19)
C24 0.059(3) 0.037(2) 0.031(2) -0.0127(19) -0.002(2) -0.016(2)
C25 0.077(4) 0.047(3) 0.038(3) -0.018(2) -0.005(3) -0.019(3)
C26 0.062(3) 0.061(3) 0.036(3) -0.004(2) 0.002(2) -0.021(3)
C27 0.066(3) 0.046(3) 0.033(3) -0.009(2) -0.002(3) -0.018(3)
C28 0.037(3) 0.032(2) 0.026(2) -0.0071(19) -0.0080(19) -0.007(2)
C29 0.041(3) 0.026(2) 0.031(2) -0.0102(18) -0.010(2) -0.006(2)
C30 0.047(3) 0.052(3) 0.039(3) -0.015(2) -0.002(2) -0.020(2)
C31 0.054(3) 0.053(3) 0.034(3) -0.019(2) 0.012(2) -0.021(3)
C32 0.060(3) 0.051(3) 0.049(3) -0.024(2) -0.010(3) -0.020(3)
C33 0.057(3) 0.049(3) 0.036(3) -0.004(2) -0.004(2) -0.023(2)
C34 0.039(3) 0.050(3) 0.033(3) -0.003(2) -0.007(2) 0.002(3)
C35 0.042(3) 0.049(3) 0.041(3) -0.017(2) -0.021(2) 0.002(3)
C36 0.062(3) 0.049(3) 0.026(2) -0.013(2) -0.002(2) -0.011(3)
C37 0.070(4) 0.055(3) 0.040(3) -0.012(2) -0.011(3) -0.021(3)
C38 0.053(3) 0.071(4) 0.037(3) -0.015(3) -0.001(3) -0.013(3)
C39 0.042(3) 0.055(3) 0.043(3) -0.019(3) -0.009(3) -0.010(3)
Cl1 0.0690(9) 0.0684(9) 0.0555(9) -0.0115(7) 0.0094(7) -0.0309(8)
Cl3 0.0783(10) 0.0847(11) 0.0576(9) -0.0162(8) 0.0096(8) -0.0497(9)
Eu1 0.03432(12) 0.03152(11) 0.01855(10) -0.00880(8) 0.00464(9) -0.01709(9)
Eu2 0.03077(12) 0.03041(11) 0.01665(9) -0.00574(8) 0.00159(9) -0.01409(9)
N3 0.055(3) 0.057(3) 0.029(2) -0.0159(19) -0.0042(19) -0.007(2)
N4 0.073(3) 0.046(2) 0.030(2) -0.0098(19) -0.012(2) -0.009(2)
N5 0.059(3) 0.052(3) 0.028(2) -0.0196(19) 0.0001(19) -0.010(2)
N6 0.053(3) 0.065(3) 0.038(2) -0.029(2) -0.007(2) -0.012(2)
O1 0.0325(13) 0.0318(13) 0.0255(13) -0.0099(10) 0.0039(11) -0.0138(11)
O2 0.0315(16) 0.0349(16) 0.0481(19) -0.0075(13) 0.0007(14) -0.0150(13)
O3 0.0360(16) 0.0389(16) 0.0321(16) -0.0068(13) 0.0066(13) -0.0189(13)
O4 0.060(2) 0.0396(18) 0.0399(18) 0.0035(14) -0.0125(16) -0.0232(16)
O5 0.088(3) 0.0418(18) 0.0328(18) -0.0169(15) 0.0194(18) -0.0377(19)
O6 0.040(2) 0.0366(18) 0.065(2) -0.0077(16) -0.0124(17) -0.0165(15)
O7 0.0422(18) 0.0354(17) 0.0381(17) -0.0028(14) -0.0100(15) -0.0181(15)
O8 0.0356(17) 0.057(2) 0.0279(16) 0.0090(14) 0.0028(13) -0.0257(15)
O9 0.062(2) 0.052(2) 0.0258(16) -0.0157(15) 0.0007(15) -0.0263(17)
O10 0.056(2) 0.061(2) 0.0235(16) -0.0157(16) 0.0039(15) -0.0316(18)
O11 0.0465(19) 0.0495(19) 0.0276(16) -0.0076(14) 0.0075(15) -0.0259(16)
O12 0.071(2) 0.050(2) 0.0379(19) -0.0148(16) -0.0241(18) -0.011(2)
O13 0.078(3) 0.057(2) 0.0249(17) -0.0075(16) 0.0031(18) -0.014(2)
O14 0.094(3) 0.0420(19) 0.0327(19) -0.0091(15) 0.0090(19) -0.0288(19)
O15 0.046(2) 0.0391(18) 0.0385(18) -0.0129(15) 0.0010(16) -0.0172(16)
O16 0.043(2) 0.0363(18) 0.0330(17) -0.0183(14) -0.0014(15) -0.0120(15)
O17 0.076(3) 0.0317(18) 0.0340(19) -0.0074(15) 0.0081(18) -0.0159(18)
O18 0.067(2) 0.054(2) 0.0377(19) -0.0180(17) -0.0063(18) -0.0104(19)
O19 0.074(3) 0.049(2) 0.046(2) -0.0125(18) -0.021(2) -0.021(2)
O20 0.132(5) 0.165(6) 0.087(4) -0.053(4) 0.050(4) -0.051(5)
O21 0.165(7) 0.101(5) 0.162(7) 0.032(5) 0.020(6) 0.023(5)
O22 0.092(3) 0.114(4) 0.088(4) 0.011(3) 0.002(3) -0.064(3)
O23 0.210(6) 0.262(7) 0.123(5) -0.085(5) -0.021(5) -0.150(6)
O24A 0.197(12) 0.095(7) 0.130(10) 0.060(6) -0.060(8) -0.099(7)
O25A 0.092(8) 0.188(13) 0.104(9) -0.075(9) 0.013(7) -0.009(8)
O26A 0.155(9) 0.078(6) 0.099(7) 0.008(5) -0.055(6) -0.025(6)
O27A 0.112(7) 0.135(8) 0.080(6) -0.042(6) -0.010(6) -0.070(6)
O24B 0.066(7) 0.145(15) 0.084(10) 0.004(9) 0.006(7) -0.078(8)
O25B 0.154(14) 0.234(19) 0.040(7) -0.041(9) 0.034(8) -0.144(14)
O26B 0.26(2) 0.091(10) 0.114(13) -0.045(9) 0.084(15) -0.095(12)
O27B 0.048(8) 0.40(4) 0.145(16) 0.011(19) -0.047(9) -0.057(13)
O28 0.077(3) 0.110(4) 0.204(7) -0.067(4) 0.032(4) -0.034(3)
O29 0.112(4) 0.195(5) 0.136(5) -0.096(4) 0.053(4) -0.089(4)
O30 0.113(4) 0.088(3) 0.088(3) 0.005(2) 0.002(3) -0.042(3)
O31A 0.068(4) 0.055(4) 0.044(3) 0.003(3) -0.006(3) -0.020(3)
O31B 0.089(12) 0.109(12) 0.24(2) 0.095(13) 0.030(12) 0.007(9)

loop_
_atom_type_symbol
_atom_type_description
_atom_type_scat_dispersion_real
_atom_type_scat_dispersion_imag
_atom_type_scat_source
C C 0.0033 0.0016 'International Tables Vol C Tables 4.2.6.8 and 6.1.1.4'
H H 0.0000 0.0000 'International Tables Vol C Tables 4.2.6.8 and 6.1.1.4'
Ag Ag -0.8971 1.1015 'International Tables Vol C Tables 4.2.6.8 and 6.1.1.4'
Cl Cl 0.1484 0.1585 'International Tables Vol C Tables 4.2.6.8 and 6.1.1.4'
Eu Eu -0.1578 3.6682 'International Tables Vol C Tables 4.2.6.8 and 6.1.1.4'
N N 0.0061 0.0033 'International Tables Vol C Tables 4.2.6.8 and 6.1.1.4'
O O 0.0106 0.0060 'International Tables Vol C Tables 4.2.6.8 and 6.1.1.4'

loop_
_geom_angle_atom_site_label_1
_geom_angle_atom_site_label_2
_geom_angle_atom_site_label_3
_geom_angle
_geom_angle_site_symmetry_1
_geom_angle_site_symmetry_3
N3 Ag2 N4 177.52(19) . .
N5 Ag3 N6 172.87(19) . .
O2 C1 O1 121.3(4) . .
O2 C1 C2 118.0(3) . .
O1 C1 C2 120.7(3) . .
O2 C1 Eu1 56.4(2) . .
O1 C1 Eu1 65.27(19) . .
C2 C1 Eu1 171.0(3) . .
O3 C2 C1 109.9(3) . .
O3 C2 C3 109.6(4) . .
C1 C2 C3 109.8(4) . .
O3 C2 H2 109.2 . .
C1 C2 H2 109.2 . .
C3 C2 H2 109.2 . .
C2 C3 H3A 109.5 . .
C2 C3 H3B 109.5 . .
H3A C3 H3B 109.5 . .
C2 C3 H3C 109.5 . .
H3A C3 H3C 109.5 . .
H3B C3 H3C 109.5 . .
O9 C4 O8 125.0(4) . .
O9 C4 C5B 115.8(5) . 1_456
O8 C4 C5B 119.2(5) . 1_456
O9 C4 C5A 119.6(4) . 1_456
O8 C4 C5A 115.5(4) . 1_456
C6A C5A C9A 120.0 . .
C6A C5A C4 119.3(4) . 1_654
C9A C5A C4 120.6(4) . 1_654
C5A C6A C7A 120.0 . .
C5A C6A H6A 120.0 . .
C7A C6A H6A 120.0 . .
N1A C7A C6A 120.0 . .
N1A C7A H7A 120.0 . .
C6A C7A H7A 120.0 . .
C7A N1A C8A 120.0 . .
C7A N1A Ag1A 122.1(3) . .
C8A N1A Ag1A 117.0(3) . .
C9A C8A N1A 120.0 . .
C9A C8A H8A 120.0 . .
N1A C8A H8A 120.0 . .
C8A C9A C5A 120.0 . .
C8A C9A H9A 120.0 . .
C5A C9A H9A 120.0 . .
N2A Ag1A N1A 175.7(2) . .
C12A C11A C15A 120.0 . .
C12A C11A C10 115.0(4) . .
C15A C11A C10 124.9(4) . .
C13A C12A C11A 120.0 . .
C13A C12A H12A 120.0 . .
C11A C12A H12A 120.0 . .
C12A C13A N2A 120.0 . .
C12A C13A H13A 120.0 . .
N2A C13A H13A 120.0 . .
C13A N2A C14A 120.0 . .
C13A N2A Ag1A 120.2(3) . .
C14A N2A Ag1A 118.9(3) . .
N2A C14A C15A 120.0 . .
N2A C14A H14A 120.0 . .
C15A C14A H14A 120.0 . .
C14A C15A C11A 120.0 . .
C14A C15A H15A 120.0 . .
C11A C15A H15A 120.0 . .
O10 C10 O11 126.9(4) . .
O10 C10 C11A 116.2(4) . .
O11 C10 C11A 116.8(5) . .
O10 C10 C11B 115.0(5) . .
O11 C10 C11B 118.2(6) . .
C6B C5B C9B 120.0 . .
C6B C5B C4 122.0(6) . 1_654
C9B C5B C4 117.9(6) . 1_654
C5B C6B C7B 120.0 . .
C5B C6B H6B 120.0 . .
C7B C6B H6B 120.0 . .
N1B C7B C6B 120.0 . .
N1B C7B H7B 120.0 . .
C6B C7B H7B 120.0 . .
C8B N1B C7B 120.0 . .
C8B N1B Ag1B 114.6(5) . .
C7B N1B Ag1B 124.8(5) . .
C9B C8B N1B 120.0 . .
C9B C8B H8B 120.0 . .
N1B C8B H8B 120.0 . .
C8B C9B C5B 120.0 . .
C8B C9B H9B 120.0 . .
C5B C9B H9B 120.0 . .
N1B Ag1B N2B 174.4(4) . .
C12B C11B C15B 120.0 . .
C12B C11B C10 126.1(6) . .
C15B C11B C10 113.9(6) . .
C13B C12B C11B 120.0 . .
C13B C12B H12B 120.0 . .
C11B C12B H12B 120.0 . .
N2B C13B C12B 120.0 . .
N2B C13B H13B 120.0 . .
C12B C13B H13B 120.0 . .
C13B N2B C14B 120.0 . .
C13B N2B Ag1B 115.2(5) . .
C14B N2B Ag1B 123.6(5) . .
C15B C14B N2B 120.0 . .
C15B C14B H14B 120.0 . .
N2B C14B H14B 120.0 . .
C14B C15B C11B 120.0 . .
C14B C15B H15B 120.0 . .
C11B C15B H15B 120.0 . .
O13 C16 O12 124.9(5) . .
O13 C16 C17 117.6(5) . .
O12 C16 C17 117.2(5) . .
O13 C16 Eu2 76.4(3) . .
O12 C16 Eu2 52.5(2) . .
C17 C16 Eu2 150.4(4) . .
C21 C17 C18 118.2(5) . .
C21 C17 C16 121.4(4) . .
C18 C17 C16 120.2(5) . .
C17 C18 C19 118.2(5) . .
C17 C18 H18 120.9 . .
C19 C18 H18 120.9 . .
N3 C19 C18 122.6(5) . .
N3 C19 H19 118.7 . .
C18 C19 H19 118.7 . .
N3 C20 C21 123.0(5) . .
N3 C20 H20 118.5 . .
C21 C20 H20 118.5 . .
C17 C21 C20 119.4(5) . .
C17 C21 H21 120.3 . .
C20 C21 H21 120.3 . .
O15 C22 O14 126.9(5) . .
O15 C22 C23 116.0(4) . .
O14 C22 C23 117.0(4) . .
C24 C23 C27 117.6(5) . .
C24 C23 C22 121.9(4) . .
C27 C23 C22 120.4(5) . .
C23 C24 C25 120.3(5) . .
C23 C24 H24 119.9 . .
C25 C24 H24 119.9 . .
N4 C25 C24 122.2(5) . .
N4 C25 H25 118.9 . .
C24 C25 H25 118.9 . .
N4 C26 C27 123.3(5) . .
N4 C26 H26 118.4 . .
C27 C26 H26 118.4 . .
C26 C27 C23 118.6(6) . .
C26 C27 H27 120.7 . .
C23 C27 H27 120.7 . .
O17 C28 O16 125.2(4) . .
O17 C28 C29 118.6(4) . .
O16 C28 C29 116.2(4) . .
C30 C29 C33 118.1(5) . .
C30 C29 C28 121.6(5) . .
C33 C29 C28 120.2(5) . .
C29 C30 C31 120.7(5) . .
C29 C30 H30 119.6 . .
C31 C30 H30 119.6 . .
N5 C31 C30 121.9(5) . .
N5 C31 H31 119.0 . .
C30 C31 H31 119.0 . .
N5 C32 C33 123.2(5) . .
N5 C32 H32 118.4 . .
C33 C32 H32 118.4 . .
C32 C33 C29 118.5(5) . .
C32 C33 H33 120.8 . .
C29 C33 H33 120.8 . .
O19 C34 O18 123.1(6) . .
O19 C34 C35 117.7(5) . .
O18 C34 C35 119.0(6) . .
O19 C34 Eu1 57.8(3) . 1_644
O18 C34 Eu1 70.0(3) . 1_644
C35 C34 Eu1 152.0(4) . 1_644
C39 C35 C36 117.9(5) . .
C39 C35 C34 119.9(6) . .
C36 C35 C34 122.1(5) . .
C35 C36 C37 118.9(5) . .
C35 C36 H36 120.6 . .
C37 C36 H36 120.6 . .
N6 C37 C36 122.3(6) . .
N6 C37 H37 118.8 . .
C36 C37 H37 118.8 . .
N6 C38 C39 123.5(6) . .
N6 C38 H38 118.3 . .
C39 C38 H38 118.3 . .
C38 C39 C35 120.1(6) . .
C38 C39 H39 120.0 . .
C35 C39 H39 120.0 . .
O23 Cl1 O22 112.4(4) . .
O23 Cl1 O21 110.0(6) . .
O22 Cl1 O21 105.6(5) . .
O23 Cl1 O20 109.5(5) . .
O22 Cl1 O20 111.8(4) . .
O21 Cl1 O20 107.4(5) . .
O27A Cl3 O24B 121.6(10) . .
O27A Cl3 O26B 56.4(10) . .
O24B Cl3 O26B 115.1(10) . .
O27A Cl3 O25B 120.6(9) . .
O24B Cl3 O25B 115.5(11) . .
O26B Cl3 O25B 111.5(11) . .
O27A Cl3 O24A 111.1(8) . .
O26B Cl3 O24A 123.6(9) . .
O25B Cl3 O24A 118.9(11) . .
O27A Cl3 O25A 114.2(8) . .
O24B Cl3 O25A 110.2(12) . .
O26B Cl3 O25A 129.8(10) . .
O24A Cl3 O25A 106.1(9) . .
O27A Cl3 O26A 111.8(7) . .
O24B Cl3 O26A 89.3(9) . .
O26B Cl3 O26A 55.5(10) . .
O25B Cl3 O26A 82.6(10) . .
O24A Cl3 O26A 107.1(7) . .
O25A Cl3 O26A 106.1(7) . .
O27A Cl3 O27B 45.1(10) . .
O24B Cl3 O27B 103.4(12) . .
O26B Cl3 O27B 101.5(13) . .
O25B Cl3 O27B 108.2(10) . .
O24A Cl3 O27B 85.9(12) . .
O25A Cl3 O27B 87.7(10) . .
O26A Cl3 O27B 157.0(11) . .
O8 Eu1 O10 105.25(13) . .
O8 Eu1 O5 145.05(13) . .
O10 Eu1 O5 74.81(13) . .
O8 Eu1 O15 80.54(12) . 1_466
O10 Eu1 O15 136.60(13) . 1_466
O5 Eu1 O15 77.11(12) . 1_466
O8 Eu1 O19 79.08(13) . 1_466
O10 Eu1 O19 148.68(13) . 1_466
O5 Eu1 O19 119.43(14) . 1_466
O15 Eu1 O19 74.59(12) 1_466 1_466
O8 Eu1 O2 73.47(11) . .
O10 Eu1 O2 78.65(13) . .
O5 Eu1 O2 137.97(12) . .
O15 Eu1 O2 141.42(11) 1_466 .
O19 Eu1 O2 72.88(12) 1_466 .
O8 Eu1 O4 68.79(11) . .
O10 Eu1 O4 71.46(13) . .
O5 Eu1 O4 78.64(13) . .
O15 Eu1 O4 71.05(12) 1_466 .
O19 Eu1 O4 135.88(13) 1_466 .
O2 Eu1 O4 122.38(12) . .
O8 Eu1 O1 123.01(10) . .
O10 Eu1 O1 73.39(11) . .
O5 Eu1 O1 91.01(11) . .
O15 Eu1 O1 139.55(10) 1_466 .
O19 Eu1 O1 78.37(11) 1_466 .
O2 Eu1 O1 49.98(9) . .
O4 Eu1 O1 144.82(10) . .
O8 Eu1 O18 124.52(12) . 1_466
O10 Eu1 O18 129.13(13) . 1_466
O5 Eu1 O18 70.40(13) . 1_466
O15 Eu1 O18 68.22(12) 1_466 1_466
O19 Eu1 O18 49.55(13) 1_466 1_466
O2 Eu1 O18 104.13(12) . 1_466
O4 Eu1 O18 133.00(12) . 1_466
O1 Eu1 O18 71.37(10) . 1_466
O8 Eu1 C34 99.73(15) . 1_466
O10 Eu1 C34 149.75(15) . 1_466
O5 Eu1 C34 94.21(16) . 1_466
O15 Eu1 C34 63.98(14) 1_466 1_466
O19 Eu1 C34 25.27(14) 1_466 1_466
O2 Eu1 C34 92.62(14) . 1_466
O4 Eu1 C34 134.90(14) . 1_466
O1 Eu1 C34 78.83(12) . 1_466
O18 Eu1 C34 25.43(14) 1_466 1_466
O8 Eu1 C1 97.64(11) . .
O10 Eu1 C1 76.13(12) . .
O5 Eu1 C1 115.68(12) . .
O15 Eu1 C1 146.81(11) 1_466 .
O19 Eu1 C1 72.56(12) 1_466 .
O2 Eu1 C1 24.62(10) . .
O4 Eu1 C1 139.37(11) . .
O1 Eu1 C1 25.45(9) . .
O18 Eu1 C1 86.75(11) 1_466 .
C34 Eu1 C1 83.97(13) 1_466 .
O8 Eu1 H5B 134.4 . .
O10 Eu1 H5B 90.4 . .
O5 Eu1 H5B 17.1 . .
O15 Eu1 H5B 60.2 1_466 .
O19 Eu1 H5B 108.9 1_466 .
O2 Eu1 H5B 152.1 . .
O4 Eu1 H5B 76.7 . .
O1 Eu1 H5B 102.4 . .
O18 Eu1 H5B 63.4 1_466 .
C34 Eu1 H5B 84.0 1_466 .
C1 Eu1 H5B 127.8 . .
O11 Eu2 O9 100.86(12) 1_655 1_655
O11 Eu2 O6 73.46(12) 1_655 .
O9 Eu2 O6 76.74(12) 1_655 .
O11 Eu2 O3 148.74(11) 1_655 .
O9 Eu2 O3 79.74(12) 1_655 .
O6 Eu2 O3 135.45(11) . .
O11 Eu2 O16 83.11(12) 1_655 .
O9 Eu2 O16 135.73(12) 1_655 .
O6 Eu2 O16 143.84(12) . .
O3 Eu2 O16 75.69(11) . .
O11 Eu2 O12 78.35(13) 1_655 .
O9 Eu2 O12 151.67(12) 1_655 .
O6 Eu2 O12 75.94(12) . .
O3 Eu2 O12 115.64(13) . .
O16 Eu2 O12 72.57(12) . .
O11 Eu2 O7 72.99(12) 1_655 .
O9 Eu2 O7 71.11(12) 1_655 .
O6 Eu2 O7 127.27(12) . .
O3 Eu2 O7 77.85(11) . .
O16 Eu2 O7 68.07(11) . .
O12 Eu2 O7 133.29(12) . .
O11 Eu2 O1 144.51(10) 1_655 .
O9 Eu2 O1 72.80(11) 1_655 .
O6 Eu2 O1 71.10(10) . .
O3 Eu2 O1 65.99(9) . .
O16 Eu2 O1 126.33(10) . .
O12 Eu2 O1 91.30(11) . .
O7 Eu2 O1 132.39(10) . .
O11 Eu2 O13 121.82(11) 1_655 .
O9 Eu2 O13 136.39(12) 1_655 .
O6 Eu2 O13 105.40(12) . .
O3 Eu2 O13 68.62(11) . .
O16 Eu2 O13 64.38(11) . .
O12 Eu2 O13 47.32(12) . .
O7 Eu2 O13 126.76(11) . .
O1 Eu2 O13 67.33(9) . .
O11 Eu2 C16 98.67(14) 1_655 .
O9 Eu2 C16 155.33(14) 1_655 .
O6 Eu2 C16 94.69(13) . .
O3 Eu2 C16 91.23(14) . .
O16 Eu2 C16 61.61(12) . .
O12 Eu2 C16 24.49(14) . .
O7 Eu2 C16 129.65(12) . .
O1 Eu2 C16 82.55(12) . .
O13 Eu2 C16 23.77(12) . .
C19 N3 C20 118.6(5) . .
C19 N3 Ag2 121.7(4) . .
C20 N3 Ag2 119.7(4) . .
C25 N4 C26 117.9(5) . .
C25 N4 Ag2 121.0(4) . .
C26 N4 Ag2 121.0(4) . .
C31 N5 C32 117.5(5) . .
C31 N5 Ag3 121.5(4) . .
C32 N5 Ag3 121.0(4) . .
C37 N6 C38 117.3(5) . .
C37 N6 Ag3 121.9(4) . .
C38 N6 Ag3 120.7(4) . .
C1 O1 Eu2 120.1(2) . .
C1 O1 Eu1 89.3(2) . .
Eu2 O1 Eu1 149.46(11) . .
C1 O2 Eu1 99.0(2) . .
C2 O3 Eu2 121.3(2) . .
Eu1 O4 H4A 110.2 . .
Eu1 O4 H4B 133.2 . .
H4A O4 H4B 102.0 . .
Eu1 O5 H5A 146.0 . .
Eu1 O5 H5B 105.4 . .
H5A O5 H5B 107.8 . .
Eu2 O6 H6C 128.8 . .
Eu2 O6 H6D 118.9 . .
H6C O6 H6D 109.7 . .
Eu2 O7 H7C 112.8 . .
Eu2 O7 H7D 132.8 . .
H7C O7 H7D 98.0 . .
C4 O8 Eu1 153.8(3) . .
C4 O9 Eu2 140.5(3) . 1_455
C10 O10 Eu1 137.3(3) . .
C10 O11 Eu2 170.8(3) . 1_455
C16 O12 Eu2 103.0(3) . .
C16 O13 Eu2 79.9(3) . .
C22 O15 Eu1 134.2(3) . 1_644
C28 O16 Eu2 134.6(3) . .
C34 O18 Eu1 84.6(4) . 1_644
C34 O19 Eu1 97.0(3) . 1_644
H28A O28 H28B 107.3 . .
H29A O29 H29B 108.4 . .
H30A O30 H30B 108.2 . .
H31A O31A H31B 111.8 . .
H31B O31A H31C 97.3 . .
H31A O31A H31D 111.1 . .
H31B O31B H31C 144.4 . .
H31C O31B H31D 111.0 . .

loop_
_geom_bond_atom_site_label_1
_geom_bond_atom_site_label_2
_geom_bond_distance
_geom_bond_site_symmetry_2
Ag2 N3 2.129(4) .
Ag2 N4 2.131(4) .
Ag3 N5 2.122(4) .
Ag3 N6 2.125(4) .
C1 O2 1.244(5) .
C1 O1 1.267(4) .
C1 C2 1.506(5) .
C1 Eu1 2.949(4) .
C2 O3 1.441(5) .
C2 C3 1.520(7) .
C2 H2 0.9800 .
C3 H3A 0.9600 .
C3 H3B 0.9600 .
C3 H3C 0.9600 .
C4 O9 1.240(6) .
C4 O8 1.247(6) .
C4 C5B 1.494(7) 1_456
C4 C5A 1.528(5) 1_456
C5A C6A 1.3900 .
C5A C9A 1.3900 .
C5A C4 1.527(5) 1_654
C6A C7A 1.3900 .
C6A H6A 0.9300 .
C7A N1A 1.3900 .
C7A H7A 0.9300 .
N1A C8A 1.3900 .
N1A Ag1A 2.155(4) .
C8A C9A 1.3900 .
C8A H8A 0.9300 .
C9A H9A 0.9300 .
Ag1A N2A 2.154(4) .
C11A C12A 1.3900 .
C11A C15A 1.3900 .
C11A C10 1.511(6) .
C12A C13A 1.3900 .
C12A H12A 0.9300 .
C13A N2A 1.3900 .
C13A H13A 0.9300 .
N2A C14A 1.3900 .
C14A C15A 1.3900 .
C14A H14A 0.9300 .
C15A H15A 0.9300 .
C10 O10 1.235(6) .
C10 O11 1.238(6) .
C10 C11B 1.529(7) .
C5B C6B 1.3900 .
C5B C9B 1.3900 .
C5B C4 1.494(7) 1_654
C6B C7B 1.3900 .
C6B H6B 0.9300 .
C7B N1B 1.3900 .
C7B H7B 0.9300 .
N1B C8B 1.3900 .
N1B Ag1B 2.150(6) .
C8B C9B 1.3900 .
C8B H8B 0.9300 .
C9B H9B 0.9300 .
Ag1B N2B 2.166(6) .
C11B C12B 1.3900 .
C11B C15B 1.3900 .
C12B C13B 1.3900 .
C12B H12B 0.9300 .
C13B N2B 1.3900 .
C13B H13B 0.9300 .
N2B C14B 1.3900 .
C14B C15B 1.3900 .
C14B H14B 0.9300 .
C15B H15B 0.9300 .
C16 O13 1.225(6) .
C16 O12 1.273(7) .
C16 C17 1.539(7) .
C16 Eu2 2.993(5) .
C17 C21 1.372(8) .
C17 C18 1.392(7) .
C18 C19 1.398(7) .
C18 H18 0.9300 .
C19 N3 1.320(7) .
C19 H19 0.9300 .
C20 N3 1.320(7) .
C20 C21 1.376(7) .
C20 H20 0.9300 .
C21 H21 0.9300 .
C22 O15 1.245(6) .
C22 O14 1.247(6) .
C22 C23 1.535(6) .
C23 C24 1.362(7) .
C23 C27 1.389(7) .
C24 C25 1.364(7) .
C24 H24 0.9300 .
C25 N4 1.324(7) .
C25 H25 0.9300 .
C26 N4 1.329(8) .
C26 C27 1.359(8) .
C26 H26 0.9300 .
C27 H27 0.9300 .
C28 O17 1.238(6) .
C28 O16 1.262(6) .
C28 C29 1.508(6) .
C29 C30 1.344(7) .
C29 C33 1.388(7) .
C30 C31 1.388(7) .
C30 H30 0.9300 .
C31 N5 1.330(7) .
C31 H31 0.9300 .
C32 N5 1.334(7) .
C32 C33 1.384(8) .
C32 H32 0.9300 .
C33 H33 0.9300 .
C34 O19 1.241(7) .
C34 O18 1.244(6) .
C34 C35 1.505(8) .
C34 Eu1 2.885(6) 1_644
C35 C39 1.369(8) .
C35 C36 1.383(8) .
C36 C37 1.402(7) .
C36 H36 0.9300 .
C37 N6 1.335(7) .
C37 H37 0.9300 .
C38 N6 1.339(8) .
C38 C39 1.359(8) .
C38 H38 0.9300 .
C39 H39 0.9300 .
Cl1 O23 1.393(7) .
Cl1 O22 1.397(5) .
Cl1 O21 1.400(7) .
Cl1 O20 1.403(6) .
Cl3 O27A 1.324(10) .
Cl3 O24B 1.354(14) .
Cl3 O26B 1.363(13) .
Cl3 O25B 1.365(13) .
Cl3 O24A 1.376(11) .
Cl3 O25A 1.408(12) .
Cl3 O26A 1.461(10) .
Cl3 O27B 1.468(13) .
Eu1 O8 2.297(3) .
Eu1 O10 2.371(4) .
Eu1 O5 2.390(4) .
Eu1 O15 2.442(3) 1_466
Eu1 O19 2.459(4) 1_466
Eu1 O2 2.487(3) .
Eu1 O4 2.499(3) .
Eu1 O1 2.679(2) .
Eu1 O18 2.724(4) 1_466
Eu1 C34 2.885(6) 1_466
Eu1 H5B 2.7306 .
Eu2 O11 2.336(3) 1_655
Eu2 O9 2.401(3) 1_655
Eu2 O6 2.418(3) .
Eu2 O3 2.428(3) .
Eu2 O16 2.428(3) .
Eu2 O12 2.437(3) .
Eu2 O7 2.454(3) .
Eu2 O1 2.458(2) .
Eu2 O13 2.954(4) .
O4 H4A 0.8072 .
O4 H4B 0.7996 .
O5 H5A 0.7943 .
O5 H5B 0.8315 .
O6 H6C 0.8033 .
O6 H6D 0.7933 .
O7 H7C 0.8062 .
O7 H7D 0.8528 .
O9 Eu2 2.401(3) 1_455
O11 Eu2 2.336(3) 1_455
O15 Eu1 2.442(3) 1_644
O18 Eu1 2.724(4) 1_644
O19 Eu1 2.459(4) 1_644
O28 H28A 0.8520 .
O28 H28B 0.8276 .
O29 H29A 0.8315 .
O29 H29B 0.8258 .
O30 H30A 0.8351 .
O30 H30B 0.8308 .
O31A H31A 0.8096 .
O31A H31B 0.8249 .
O31B H31C 0.8174 .
O31B H31D 0.8184 .
